data_7249239
loop_
_publ_author_name
'Sun, Juan'
'Fang, Yuqing'
'Liao, Sisi'
'Luo, Tong'
'Gao, Shixun'
'Qiao, Zhenhua'
'Yang, Jie'

_publ_section_title
;
 2p--4f one-dimensional chains and two-dimensional networks assembled by a
 multicoordinating nitronyl nitroxide radical ligand
;
_journal_issue 38
_journal_name_full CrystEngComm
_journal_page_first 5351
_journal_page_last 5357
_journal_paper_doi 10.1039/D4CE00764F
_journal_volume 26
_journal_year 2024
_chemical_formula_sum 'C34 H24 F18 N6 O8 Pr'
_chemical_formula_weight 1127.50
_space_group_crystal_system orthorhombic
_space_group_IT_number 61
_space_group_name_Hall '-P 2ac 2ab'
_space_group_name_H-M_alt 'P b c a'
_atom_sites_solution_hydrogens geom
_audit_creation_method SHELXL-2018/3
_audit_update_record
;
2024-08-20 deposited with the CCDC.	2024-08-26 downloaded from the CCDC.
;
_cell_angle_alpha 90
_cell_angle_beta 90
_cell_angle_gamma 90
_cell_formula_units_Z 8
_cell_length_a 20.971(3)
_cell_length_b 18.677(3)
_cell_length_c 21.585(3)
_cell_measurement_reflns_used 14975
_cell_measurement_temperature 113(2)
_cell_measurement_theta_max 27.5
_cell_measurement_theta_min 3.0
_cell_volume 8454(2)
_computing_structure_refinement 'SHELXL-2018/3 (Sheldrick, 2018)'
_diffrn_ambient_temperature 113(2)
_diffrn_measured_fraction_theta_full 0.998
_diffrn_measured_fraction_theta_max 0.998
_diffrn_measurement_device_type 'Rigaku Saturn CCD'
_diffrn_radiation_type MoK\a
_diffrn_radiation_wavelength 0.71073
_diffrn_reflns_av_R_equivalents 0.0844
_diffrn_reflns_av_unetI/netI 0.0349
_diffrn_reflns_Laue_measured_fraction_full 0.998
_diffrn_reflns_Laue_measured_fraction_max 0.998
_diffrn_reflns_limit_h_max 24
_diffrn_reflns_limit_h_min -24
_diffrn_reflns_limit_k_max 22
_diffrn_reflns_limit_k_min -22
_diffrn_reflns_limit_l_max 25
_diffrn_reflns_limit_l_min -25
_diffrn_reflns_number 78898
_diffrn_reflns_point_group_measured_fraction_full 0.998
_diffrn_reflns_point_group_measured_fraction_max 0.998
_diffrn_reflns_theta_full 25.010
_diffrn_reflns_theta_max 25.010
_diffrn_reflns_theta_min 3.044
_exptl_absorpt_coefficient_mu 1.288
_exptl_absorpt_correction_T_max 1.000
_exptl_absorpt_correction_T_min 0.710
_exptl_absorpt_correction_type multi-scan
_exptl_crystal_colour blue
_exptl_crystal_density_diffrn 1.772
_exptl_crystal_description block
_exptl_crystal_F_000 4440
_exptl_crystal_size_max 0.270
_exptl_crystal_size_mid 0.250
_exptl_crystal_size_min 0.200
_refine_diff_density_max 6.291
_refine_diff_density_min -4.889
_refine_diff_density_rms 0.251
_refine_ls_extinction_method none
_refine_ls_goodness_of_fit_ref 1.211
_refine_ls_hydrogen_treatment constr
_refine_ls_matrix_type full
_refine_ls_number_parameters 608
_refine_ls_number_reflns 7425
_refine_ls_number_restraints 417
_refine_ls_restrained_S_all 1.222
_refine_ls_R_factor_all 0.1559
_refine_ls_R_factor_gt 0.0959
_refine_ls_shift/su_max 0.000
_refine_ls_shift/su_mean 0.000
_refine_ls_structure_factor_coef Fsqd
_refine_ls_weighting_details 'w=1/[\s^2^(Fo^2^)+(0.0635P)^2^+314.1021P] where P=(Fo^2^+2Fc^2^)/3'
_refine_ls_weighting_scheme calc
_refine_ls_wR_factor_gt 0.2248
_refine_ls_wR_factor_ref 0.3042
_reflns_Friedel_coverage 0.000
_reflns_number_gt 4988
_reflns_number_total 7425
_reflns_threshold_expression 'I > 2\s(I)'
_cod_data_source_file d4ce00764f2.cif
_cod_data_source_block 1_CCDC1
_cod_depositor_comments
;
The following automatic conversions were performed:

data item '_exptl_absorpt_correction_type' value 'Multi-scan' was
changed to 'multi-scan' in accordance with the
/home/data/users/saulius/crontab/automatic-downloads/rss-feeds/RSC/lib/dictionaries/cif_core.dic
dictionary named 'cif_core.dic' version 2.4.2 last updated on
2011-04-26.

Automatic conversion script
Id: cif_fix_values 8170 2020-07-09 18:12:32Z antanas 

 Adding full bibliography for 7249238--7249241.cif.
;
_cod_original_cell_volume 8455(2)
_cod_database_code 7249239
_shelx_shelxl_version_number 2018/3
_shelx_space_group_comment
;
The symmetry employed for this shelxl refinement is uniquely defined
by the following loop, which should always be used as a source of
symmetry information in preference to the above space-group names.
They are only intended as comments.
;
_shelx_estimated_absorpt_t_min 0.722
_shelx_estimated_absorpt_t_max 0.783

loop_
_space_group_symop_operation_xyz
'x, y, z'
'-x+1/2, -y, z+1/2'
'x+1/2, -y+1/2, -z'
'-x, y+1/2, -z+1/2'
'-x, -y, -z'
'x-1/2, y, -z-1/2'
'-x-1/2, y-1/2, z'
'x, -y-1/2, z-1/2'

loop_
_atom_site_label
_atom_site_type_symbol
_atom_site_fract_x
_atom_site_fract_y
_atom_site_fract_z
_atom_site_U_iso_or_equiv
_atom_site_adp_type
_atom_site_occupancy
_atom_site_site_symmetry_order
_atom_site_calc_flag
_atom_site_refinement_flags_posn
_atom_site_refinement_flags_adp
_atom_site_refinement_flags_occupancy
_atom_site_disorder_assembly
_atom_site_disorder_group
Pr1 Pr 0.20007(4) -0.00754(4) 0.25780(4) 0.0355(3) Uani 1 1 d . U . . .
O6 O 0.3145(5) -0.0368(6) 0.2698(5) 0.050(2) Uani 1 1 d . U . . .
O4 O 0.2508(5) -0.0591(6) 0.1623(5) 0.049(2) Uani 1 1 d . U . . .
F1 F 0.0330(5) -0.1790(5) 0.1759(5) 0.064(2) Uani 1 1 d . U . . .
O7 O 0.2405(5) 0.0012(5) 0.3679(5) 0.044(2) Uani 1 1 d . U . . .
N3 N 0.2080(6) -0.1469(6) 0.2796(6) 0.042(2) Uani 1 1 d . U . . .
N2 N 0.1213(6) 0.0832(6) 0.1996(6) 0.044(2) Uani 1 1 d . U . . .
N5 N 0.2833(6) -0.0161(7) 0.4075(6) 0.0440(18) Uani 1 1 d . U . . .
F2 F 0.0212(4) -0.0951(5) 0.1083(5) 0.062(2) Uani 1 1 d . U . . .
O5 O 0.2673(5) 0.0874(6) 0.2117(5) 0.052(2) Uani 1 1 d . U . . .
F9 F 0.3665(5) 0.2037(5) 0.1787(5) 0.069(3) Uani 1 1 d . U . . .
F6 F 0.3435(5) -0.0971(5) 0.0849(5) 0.061(2) Uani 1 1 d . U . . .
N6 N 0.3705(6) -0.0147(7) 0.4647(6) 0.0466(19) Uani 1 1 d . U . . .
F15 F 0.1743(5) 0.1975(5) 0.4129(5) 0.071(3) Uani 1 1 d . U . . .
N4 N 0.1807(6) -0.2556(6) 0.3056(6) 0.0417(18) Uani 1 1 d . U . . .
F13 F 0.1061(5) 0.2290(5) 0.3459(6) 0.073(3) Uani 1 1 d . U . . .
O8 O 0.4235(5) 0.0032(6) 0.4875(5) 0.056(3) Uani 1 1 d . U . . .
C18 C 0.3234(8) 0.0887(8) 0.1912(8) 0.054(2) Uani 1 1 d D U . . .
F3 F 0.0638(5) -0.1953(6) 0.0824(5) 0.072(3) Uani 1 1 d . U . . .
F4 F 0.3193(5) -0.1967(6) 0.1282(5) 0.069(3) Uani 1 1 d . U . . .
C26 C 0.3410(7) 0.0143(8) 0.4156(7) 0.0435(19) Uani 1 1 d . U . . .
F11 F 0.4228(5) -0.0893(6) 0.3096(5) 0.071(3) Uani 1 1 d . U . . .
C22 C 0.1606(7) -0.1879(7) 0.2971(7) 0.041(2) Uani 1 1 d . U . . .
H22 H 0.117943 -0.172045 0.302932 0.049 Uiso 1 1 calc R U . . .
C24 C 0.2463(7) -0.2576(8) 0.2927(7) 0.044(2) Uani 1 1 d . U . . .
H24 H 0.274172 -0.297579 0.295459 0.053 Uiso 1 1 calc R U . . .
F5 F 0.2815(5) -0.1713(6) 0.0387(5) 0.071(3) Uani 1 1 d . U . . .
F7 F 0.2873(5) 0.1812(6) 0.1229(6) 0.081(3) Uani 1 1 d . U . . .
C1 C -0.0661(7) 0.0748(8) 0.1306(7) 0.043(3) Uani 1 1 d . U . . .
H1 H -0.040191 0.037016 0.115224 0.052 Uiso 1 1 calc R U . . .
C11 C 0.2970(8) -0.1435(9) 0.0939(8) 0.056(2) Uani 1 1 d D U . . .
C2 C -0.0386(7) 0.1315(8) 0.1632(7) 0.043(2) Uani 1 1 d . U . . .
C13 C 0.1186(9) 0.1059(8) 0.3618(9) 0.057(2) Uani 1 1 d D U . . .
F8 F 0.3757(6) 0.1352(6) 0.1013(5) 0.081(3) Uani 1 1 d . U . . .
C32 C 0.2677(8) -0.0640(8) 0.4601(8) 0.048(2) Uani 1 1 d . U . . .
O3 O 0.1226(5) -0.0720(6) 0.1904(5) 0.045(2) Uani 1 1 d . U . . .
C6 C 0.0611(7) 0.0702(8) 0.1895(7) 0.044(2) Uani 1 1 d . U . . .
H6 H 0.042836 0.023643 0.191337 0.053 Uiso 1 1 calc R U . . .
C14 C 0.0767(8) 0.0542(9) 0.3847(9) 0.056(2) Uani 1 1 d . U . . .
H14 H 0.046226 0.069192 0.414489 0.067 Uiso 1 1 calc R U . . .
C15 C 0.0760(8) -0.0158(8) 0.3678(8) 0.055(2) Uani 1 1 d D U . . .
C19 C 0.3713(8) 0.0409(8) 0.2013(8) 0.052(2) Uani 1 1 d . U . . .
H19 H 0.411358 0.047660 0.181580 0.063 Uiso 1 1 calc R U . . .
C4 C 0.0700(7) 0.1853(8) 0.1804(7) 0.045(2) Uani 1 1 d . U . . .
H4 H 0.060429 0.234554 0.174470 0.054 Uiso 1 1 calc R U . . .
F14 F 0.0751(6) 0.1902(6) 0.4347(6) 0.087(3) Uani 1 1 d . U . . .
C8 C 0.1241(7) -0.1146(8) 0.1462(7) 0.048(2) Uani 1 1 d D U . . .
C27 C 0.3688(7) 0.0740(8) 0.3792(7) 0.042(2) Uani 1 1 d . U . . .
C25 C 0.1406(7) -0.3136(7) 0.3269(7) 0.040(2) Uani 1 1 d . U . . .
C10 C 0.2389(7) -0.1091(9) 0.1265(7) 0.051(2) Uani 1 1 d D U . . .
C7 C 0.0591(7) -0.1477(9) 0.1271(8) 0.055(2) Uani 1 1 d D U . . .
C5 C 0.1255(8) 0.1582(8) 0.1939(7) 0.045(2) Uani 1 1 d . U . . .
H5 H 0.163499 0.185181 0.199204 0.054 Uiso 1 1 calc R U . . .
C29 C 0.3342(8) -0.0802(8) 0.4869(8) 0.049(2) Uani 1 1 d . U . . .
C34 C 0.2259(8) -0.0193(9) 0.5037(8) 0.054(3) Uani 1 1 d . U . . .
H34A H 0.249067 0.023930 0.516120 0.080 Uiso 1 1 calc R U . . .
H34B H 0.215334 -0.047563 0.540530 0.080 Uiso 1 1 calc R U . . .
H34C H 0.186520 -0.005664 0.482232 0.080 Uiso 1 1 calc R U . . .
C31 C 0.3399(8) -0.0835(9) 0.5574(7) 0.050(3) Uani 1 1 d . U . . .
H31A H 0.384909 -0.087108 0.569071 0.076 Uiso 1 1 calc R U . . .
H31B H 0.316822 -0.125559 0.572824 0.076 Uiso 1 1 calc R U . . .
H31C H 0.321458 -0.040090 0.575510 0.076 Uiso 1 1 calc R U . . .
C17 C 0.3380(9) 0.1522(9) 0.1475(9) 0.061(2) Uani 1 1 d D U . . .
C12 C 0.1168(10) 0.1823(9) 0.3904(10) 0.065(2) Uani 1 1 d D U . . .
C30 C 0.3685(8) -0.1433(8) 0.4588(8) 0.054(3) Uani 1 1 d . U . . .
H30A H 0.365571 -0.140742 0.413543 0.081 Uiso 1 1 calc R U . . .
H30B H 0.348690 -0.187798 0.473292 0.081 Uiso 1 1 calc R U . . .
H30C H 0.413380 -0.142404 0.471312 0.081 Uiso 1 1 calc R U . . .
C9 C 0.1784(8) -0.1372(9) 0.1137(8) 0.050(2) Uani 1 1 d . U . . .
H9 H 0.174084 -0.172392 0.082187 0.059 Uiso 1 1 calc R U . . .
C23 C 0.2607(8) -0.1915(8) 0.2759(7) 0.045(2) Uani 1 1 d . U . . .
H23 H 0.301884 -0.176474 0.262869 0.054 Uiso 1 1 calc R U . . .
C28 C 0.3296(7) 0.1308(7) 0.3580(7) 0.040(2) Uani 1 1 d . U . . .
H28 H 0.284809 0.130772 0.364891 0.049 Uiso 1 1 calc R U . . .
C33 C 0.2304(8) -0.1289(9) 0.4389(8) 0.052(3) Uani 1 1 d . U . . .
H33A H 0.188843 -0.113640 0.422838 0.078 Uiso 1 1 calc R U . . .
H33B H 0.223986 -0.161422 0.474040 0.078 Uiso 1 1 calc R U . . .
H33C H 0.254097 -0.153711 0.406243 0.078 Uiso 1 1 calc R U . . .
C3 C -0.0758(7) 0.1865(8) 0.1856(7) 0.043(3) Uani 1 1 d . U . . .
H3 H -0.057242 0.223978 0.209263 0.052 Uiso 1 1 calc R U . . .
O1 O 0.1606(5) 0.0972(5) 0.3218(5) 0.052(2) Uani 1 1 d . U . . .
O2 O 0.1087(5) -0.0436(5) 0.3259(5) 0.049(2) Uani 1 1 d . U . . .
N1 N 0.0279(6) 0.1287(6) 0.1764(6) 0.0437(18) Uani 1 1 d . U . . .
C20 C 0.3627(7) -0.0169(8) 0.2396(8) 0.051(2) Uani 1 1 d D U . . .
C21 C 0.4193(8) -0.0694(8) 0.2510(9) 0.054(2) Uani 1 1 d D U . . .
F12 F 0.4761(4) -0.0424(5) 0.2344(5) 0.062(2) Uani 1 1 d . U . . .
F10 F 0.4107(5) -0.1291(5) 0.2183(5) 0.063(2) Uani 1 1 d . U . . .
F16 F -0.0244(5) -0.0413(6) 0.4121(6) 0.075(3) Uani 1 1 d . U . . .
F18 F 0.0582(6) -0.0806(7) 0.4586(6) 0.081(3) Uani 1 1 d . U . . .
F17 F 0.0269(5) -0.1301(5) 0.3755(5) 0.068(3) Uani 1 1 d . U . . .
C16 C 0.0329(9) -0.0686(9) 0.4036(9) 0.063(2) Uani 1 1 d D U . . .

loop_
_atom_site_aniso_label
_atom_site_aniso_U_11
_atom_site_aniso_U_22
_atom_site_aniso_U_33
_atom_site_aniso_U_23
_atom_site_aniso_U_13
_atom_site_aniso_U_12
Pr1 0.0319(4) 0.0257(4) 0.0488(5) 0.0000(3) 0.0002(3) 0.0005(3)
O6 0.051(5) 0.036(4) 0.062(5) -0.003(4) 0.005(4) 0.001(4)
O4 0.049(2) 0.049(2) 0.050(2) -0.0001(10) 0.0001(10) 0.0002(10)
F1 0.057(5) 0.052(5) 0.084(6) 0.001(5) 0.002(5) -0.003(4)
O7 0.044(4) 0.039(4) 0.051(4) 0.002(4) -0.003(4) 0.002(4)
N3 0.044(4) 0.029(4) 0.054(5) 0.002(4) 0.004(4) 0.001(3)
N2 0.046(4) 0.033(4) 0.052(4) 0.004(4) 0.006(4) -0.008(4)
N5 0.045(4) 0.037(4) 0.050(4) 0.001(3) -0.004(3) 0.002(3)
F2 0.047(5) 0.066(5) 0.073(6) 0.002(5) -0.011(4) 0.003(4)
O5 0.051(5) 0.039(4) 0.067(5) 0.001(4) -0.004(4) -0.003(4)
F9 0.078(6) 0.050(5) 0.078(6) -0.002(5) -0.005(5) -0.021(5)
F6 0.051(5) 0.057(5) 0.075(6) 0.006(5) 0.015(4) 0.001(4)
N6 0.044(4) 0.041(4) 0.055(4) 0.004(3) -0.005(4) -0.003(3)
F15 0.077(6) 0.051(5) 0.086(6) -0.019(5) 0.002(5) -0.006(5)
N4 0.042(4) 0.030(3) 0.053(4) 0.002(3) 0.003(3) 0.002(3)
F13 0.078(6) 0.047(5) 0.094(7) -0.003(5) -0.007(5) 0.007(5)
O8 0.046(5) 0.060(6) 0.061(6) 0.013(5) -0.011(5) -0.005(5)
C18 0.054(4) 0.040(4) 0.069(4) 0.000(4) 0.001(4) -0.004(4)
F3 0.058(5) 0.072(6) 0.086(6) -0.033(5) -0.007(5) -0.003(5)
F4 0.066(6) 0.057(5) 0.083(6) 0.008(5) 0.011(5) 0.019(5)
C26 0.043(4) 0.036(4) 0.051(4) 0.000(3) -0.003(3) -0.001(3)
F11 0.063(6) 0.068(6) 0.080(6) 0.017(5) 0.001(5) 0.017(5)
C22 0.042(4) 0.028(4) 0.053(5) 0.003(4) 0.002(4) 0.001(4)
C24 0.044(4) 0.034(4) 0.055(5) 0.002(4) 0.001(4) -0.001(4)
F5 0.060(5) 0.075(6) 0.077(6) -0.024(5) 0.005(5) 0.003(5)
F7 0.071(6) 0.071(6) 0.101(7) 0.037(5) -0.010(6) -0.008(5)
C1 0.045(5) 0.030(5) 0.055(6) -0.001(5) 0.002(5) 0.003(4)
C11 0.052(4) 0.051(4) 0.065(4) -0.001(4) 0.004(4) 0.005(4)
C2 0.045(4) 0.030(4) 0.056(4) 0.000(4) 0.001(4) 0.002(3)
C13 0.059(4) 0.041(4) 0.071(5) -0.004(4) 0.006(4) 0.000(4)
F8 0.104(7) 0.057(6) 0.080(6) 0.003(5) 0.025(6) 0.002(5)
C32 0.049(4) 0.042(4) 0.055(4) 0.001(4) -0.002(4) -0.001(4)
O3 0.045(2) 0.045(2) 0.046(2) -0.0004(10) -0.0005(10) -0.0005(10)
C6 0.047(4) 0.031(4) 0.054(4) 0.002(4) 0.004(4) -0.004(4)
C14 0.053(5) 0.043(4) 0.070(5) -0.004(4) 0.009(4) -0.002(4)
C15 0.051(4) 0.044(4) 0.070(5) -0.003(4) 0.006(4) -0.002(4)
C19 0.050(4) 0.039(4) 0.068(5) -0.004(4) 0.005(4) -0.004(4)
C4 0.049(4) 0.031(4) 0.056(5) 0.001(4) 0.001(4) -0.004(4)
F14 0.095(7) 0.060(6) 0.106(7) -0.025(5) 0.034(6) -0.007(5)
C8 0.046(4) 0.046(4) 0.053(4) -0.002(3) -0.004(3) 0.000(3)
C27 0.042(5) 0.033(4) 0.051(5) -0.003(4) -0.001(4) -0.004(4)
C25 0.040(5) 0.027(5) 0.053(5) -0.002(4) 0.003(5) 0.001(4)
C10 0.048(4) 0.048(4) 0.055(4) 0.000(3) 0.001(3) 0.003(3)
C7 0.050(4) 0.052(4) 0.064(4) -0.007(4) -0.004(4) 0.002(4)
C5 0.048(4) 0.033(4) 0.054(5) 0.002(4) 0.003(4) -0.007(4)
C29 0.047(4) 0.041(4) 0.057(4) 0.002(4) -0.004(4) -0.002(4)
C34 0.058(7) 0.050(7) 0.054(7) 0.004(6) 0.003(6) 0.000(6)
C31 0.050(7) 0.045(7) 0.056(7) 0.004(6) -0.005(6) -0.004(6)
C17 0.064(5) 0.046(4) 0.073(5) 0.006(4) 0.001(4) -0.003(4)
C12 0.069(5) 0.046(4) 0.081(5) -0.010(4) 0.009(4) -0.003(4)
C30 0.055(7) 0.040(7) 0.066(8) -0.002(6) -0.002(7) 0.005(6)
C9 0.047(4) 0.046(4) 0.055(4) -0.001(4) -0.002(4) 0.001(4)
C23 0.045(5) 0.033(4) 0.058(5) 0.002(4) 0.003(4) -0.001(4)
C28 0.039(5) 0.032(5) 0.051(6) -0.004(5) -0.001(5) -0.004(4)
C33 0.050(7) 0.049(7) 0.058(7) 0.003(6) 0.000(6) -0.004(6)
C3 0.045(5) 0.030(5) 0.055(6) 0.000(5) 0.001(5) -0.001(4)
O1 0.055(5) 0.035(4) 0.065(5) -0.004(4) 0.002(4) 0.002(4)
O2 0.046(5) 0.038(4) 0.064(5) -0.002(4) 0.005(4) -0.002(4)
N1 0.045(4) 0.031(3) 0.055(4) 0.001(3) 0.001(3) -0.001(3)
C20 0.049(4) 0.039(4) 0.066(4) -0.004(3) 0.004(3) 0.002(3)
C21 0.044(4) 0.042(4) 0.075(5) -0.001(4) 0.004(4) 0.007(4)
F12 0.039(5) 0.047(5) 0.100(6) -0.010(5) 0.002(4) -0.001(4)
F10 0.049(5) 0.049(5) 0.092(6) -0.013(5) 0.002(5) 0.008(4)
F16 0.056(5) 0.065(6) 0.103(7) 0.001(5) 0.017(5) -0.004(5)
F18 0.080(6) 0.080(6) 0.085(7) 0.013(6) 0.002(6) -0.017(5)
F17 0.072(6) 0.046(5) 0.087(6) -0.002(5) 0.018(5) -0.011(5)
C16 0.059(5) 0.053(4) 0.077(5) 0.000(4) 0.007(4) -0.003(4)

loop_
_atom_type_symbol
_atom_type_description
_atom_type_scat_dispersion_real
_atom_type_scat_dispersion_imag
_atom_type_scat_source
C C 0.0033 0.0016 'International Tables Vol C Tables 4.2.6.8 and 6.1.1.4'
H H 0.0000 0.0000 'International Tables Vol C Tables 4.2.6.8 and 6.1.1.4'
F F 0.0171 0.0103 'International Tables Vol C Tables 4.2.6.8 and 6.1.1.4'
N N 0.0061 0.0033 'International Tables Vol C Tables 4.2.6.8 and 6.1.1.4'
O O 0.0106 0.0060 'International Tables Vol C Tables 4.2.6.8 and 6.1.1.4'
Pr Pr -0.2180 2.8214 'International Tables Vol C Tables 4.2.6.8 and 6.1.1.4'

loop_
_geom_angle_atom_site_label_1
_geom_angle_atom_site_label_2
_geom_angle_atom_site_label_3
_geom_angle
_geom_angle_site_symmetry_1
_geom_angle_site_symmetry_3
_geom_angle_publ_flag
O5 Pr1 O6 69.4(4) . . ?
O5 Pr1 O3 118.9(4) . . ?
O6 Pr1 O3 126.0(3) . . ?
O5 Pr1 O2 149.8(4) . . ?
O6 Pr1 O2 128.3(4) . . ?
O3 Pr1 O2 73.4(3) . . ?
O5 Pr1 O4 72.7(4) . . ?
O6 Pr1 O4 65.9(4) . . ?
O3 Pr1 O4 67.1(3) . . ?
O2 Pr1 O4 134.6(3) . . ?
O5 Pr1 O7 98.1(4) . . ?
O6 Pr1 O7 65.8(3) . . ?
O3 Pr1 O7 143.0(3) . . ?
O2 Pr1 O7 73.9(3) . . ?
O4 Pr1 O7 130.9(3) . . ?
O5 Pr1 O1 81.5(4) . . ?
O6 Pr1 O1 115.5(4) . . ?
O3 Pr1 O1 118.6(3) . . ?
O2 Pr1 O1 68.8(3) . . ?
O4 Pr1 O1 151.9(4) . . ?
O7 Pr1 O1 63.1(3) . . ?
O5 Pr1 N3 137.7(4) . . ?
O6 Pr1 N3 72.8(4) . . ?
O3 Pr1 N3 70.7(4) . . ?
O2 Pr1 N3 71.3(4) . . ?
O4 Pr1 N3 75.1(4) . . ?
O7 Pr1 N3 82.9(4) . . ?
O1 Pr1 N3 133.0(4) . . ?
O5 Pr1 N2 73.1(4) . . ?
O6 Pr1 N2 141.9(4) . . ?
O3 Pr1 N2 68.3(4) . . ?
O2 Pr1 N2 88.5(4) . . ?
O4 Pr1 N2 96.8(4) . . ?
O7 Pr1 N2 127.3(4) . . ?
O1 Pr1 N2 64.2(4) . . ?
N3 Pr1 N2 138.0(4) . . ?
C20 O6 Pr1 131.2(10) . . ?
C10 O4 Pr1 135.8(10) . . ?
N5 O7 Pr1 147.8(9) . . ?
C22 N3 C23 105.7(12) . . ?
C22 N3 Pr1 125.2(9) . . ?
C23 N3 Pr1 129.1(9) . . ?
C6 N2 C5 103.3(13) . . ?
C6 N2 Pr1 123.9(9) . . ?
C5 N2 Pr1 129.2(10) . . ?
O7 N5 C26 127.5(13) . . ?
O7 N5 C32 120.6(12) . . ?
C26 N5 C32 110.7(12) . . ?
C18 O5 Pr1 133.5(10) . . ?
O8 N6 C26 127.4(13) . . ?
O8 N6 C29 122.1(12) . . ?
C26 N6 C29 110.1(12) . . ?
C22 N4 C24 107.8(12) . . ?
C22 N4 C25 124.3(12) . . ?
C24 N4 C25 127.8(12) . . ?
O5 C18 C19 128.4(14) . . ?
O5 C18 C17 114.4(15) . . ?
C19 C18 C17 117.1(15) . . ?
N6 C26 N5 110.3(13) . . ?
N6 C26 C27 122.8(13) . . ?
N5 C26 C27 126.9(14) . . ?
N3 C22 N4 110.5(13) . . ?
N3 C22 H22 124.8 . . ?
N4 C22 H22 124.8 . . ?
C23 C24 N4 104.7(13) . . ?
C23 C24 H24 127.7 . . ?
N4 C24 H24 127.7 . . ?
C27 C1 C2 119.6(14) 6_556 . ?
C27 C1 H1 120.2 6_556 . ?
C2 C1 H1 120.2 . . ?
F6 C11 F4 108.3(14) . . ?
F6 C11 F5 107.5(14) . . ?
F4 C11 F5 107.0(14) . . ?
F6 C11 C10 112.1(14) . . ?
F4 C11 C10 109.6(14) . . ?
F5 C11 C10 112.1(14) . . ?
C3 C2 C1 120.6(14) . . ?
C3 C2 N1 120.8(14) . . ?
C1 C2 N1 118.5(13) . . ?
O1 C13 C14 126.9(14) . . ?
O1 C13 C12 114.4(15) . . ?
C14 C13 C12 118.7(16) . . ?
N5 C32 C33 111.5(13) . . ?
N5 C32 C34 105.5(12) . . ?
C33 C32 C34 109.0(13) . . ?
N5 C32 C29 101.9(12) . . ?
C33 C32 C29 115.1(13) . . ?
C34 C32 C29 113.2(14) . . ?
C8 O3 Pr1 137.8(10) . . ?
N2 C6 N1 112.9(13) . . ?
N2 C6 H6 123.5 . . ?
N1 C6 H6 123.5 . . ?
C15 C14 C13 125.4(16) . . ?
C15 C14 H14 117.3 . . ?
C13 C14 H14 117.3 . . ?
O2 C15 C14 126.1(15) . . ?
O2 C15 C16 114.7(14) . . ?
C14 C15 C16 119.2(16) . . ?
C18 C19 C20 121.0(16) . . ?
C18 C19 H19 119.5 . . ?
C20 C19 H19 119.5 . . ?
C5 C4 N1 106.7(13) . . ?
C5 C4 H4 126.6 . . ?
N1 C4 H4 126.6 . . ?
O3 C8 C9 126.7(14) . . ?
O3 C8 C7 115.8(14) . . ?
C9 C8 C7 117.4(14) . . ?
C1 C27 C28 121.1(14) 6_656 . ?
C1 C27 C26 118.5(13) 6_656 . ?
C28 C27 C26 120.3(13) . . ?
C3 C25 C28 122.6(14) 4_545 7_655 ?
C3 C25 N4 120.6(13) 4_545 . ?
C28 C25 N4 116.8(13) 7_655 . ?
O4 C10 C9 126.0(14) . . ?
O4 C10 C11 116.1(14) . . ?
C9 C10 C11 117.9(15) . . ?
F3 C7 F1 108.5(14) . . ?
F3 C7 F2 108.7(14) . . ?
F1 C7 F2 108.8(14) . . ?
F3 C7 C8 113.5(14) . . ?
F1 C7 C8 109.1(14) . . ?
F2 C7 C8 108.2(13) . . ?
C4 C5 N2 110.6(14) . . ?
C4 C5 H5 124.7 . . ?
N2 C5 H5 124.7 . . ?
C30 C29 N6 105.4(13) . . ?
C30 C29 C31 109.4(14) . . ?
N6 C29 C31 108.0(13) . . ?
C30 C29 C32 115.7(14) . . ?
N6 C29 C32 100.2(12) . . ?
C31 C29 C32 116.8(14) . . ?
C32 C34 H34A 109.5 . . ?
C32 C34 H34B 109.5 . . ?
H34A C34 H34B 109.5 . . ?
C32 C34 H34C 109.5 . . ?
H34A C34 H34C 109.5 . . ?
H34B C34 H34C 109.5 . . ?
C29 C31 H31A 109.5 . . ?
C29 C31 H31B 109.5 . . ?
H31A C31 H31B 109.5 . . ?
C29 C31 H31C 109.5 . . ?
H31A C31 H31C 109.5 . . ?
H31B C31 H31C 109.5 . . ?
F7 C17 F8 106.4(15) . . ?
F7 C17 F9 105.9(14) . . ?
F8 C17 F9 106.9(15) . . ?
F7 C17 C18 114.0(15) . . ?
F8 C17 C18 113.4(15) . . ?
F9 C17 C18 109.8(15) . . ?
F14 C12 F13 110.3(16) . . ?
F14 C12 F15 108.3(16) . . ?
F13 C12 F15 106.2(15) . . ?
F14 C12 C13 114.3(15) . . ?
F13 C12 C13 108.9(15) . . ?
F15 C12 C13 108.6(15) . . ?
C29 C30 H30A 109.5 . . ?
C29 C30 H30B 109.5 . . ?
H30A C30 H30B 109.5 . . ?
C29 C30 H30C 109.5 . . ?
H30A C30 H30C 109.5 . . ?
H30B C30 H30C 109.5 . . ?
C10 C9 C8 121.6(15) . . ?
C10 C9 H9 119.2 . . ?
C8 C9 H9 119.2 . . ?
C24 C23 N3 111.3(14) . . ?
C24 C23 H23 124.4 . . ?
N3 C23 H23 124.4 . . ?
C25 C28 C27 117.0(13) 7_665 . ?
C25 C28 H28 121.5 7_665 . ?
C27 C28 H28 121.5 . . ?
C32 C33 H33A 109.5 . . ?
C32 C33 H33B 109.5 . . ?
H33A C33 H33B 109.5 . . ?
C32 C33 H33C 109.5 . . ?
H33A C33 H33C 109.5 . . ?
H33B C33 H33C 109.5 . . ?
C2 C3 C25 119.1(14) . 4 ?
C2 C3 H3 120.4 . . ?
C25 C3 H3 120.4 4 . ?
C13 O1 Pr1 135.3(10) . . ?
C15 O2 Pr1 137.1(10) . . ?
C6 N1 C4 106.4(13) . . ?
C6 N1 C2 125.8(13) . . ?
C4 N1 C2 127.7(13) . . ?
O6 C20 C19 130.5(14) . . ?
O6 C20 C21 110.1(14) . . ?
C19 C20 C21 119.3(15) . . ?
F11 C21 F10 106.3(13) . . ?
F11 C21 F12 108.2(14) . . ?
F10 C21 F12 107.0(13) . . ?
F11 C21 C20 111.8(14) . . ?
F10 C21 C20 109.9(13) . . ?
F12 C21 C20 113.4(13) . . ?
F17 C16 F18 108.0(15) . . ?
F17 C16 F16 108.5(15) . . ?
F18 C16 F16 107.9(16) . . ?
F17 C16 C15 112.7(15) . . ?
F18 C16 C15 108.9(15) . . ?
F16 C16 C15 110.8(15) . . ?

loop_
_geom_bond_atom_site_label_1
_geom_bond_atom_site_label_2
_geom_bond_distance
_geom_bond_site_symmetry_2
_geom_bond_publ_flag
Pr1 O5 2.473(11) . ?
Pr1 O6 2.475(11) . ?
Pr1 O3 2.491(10) . ?
Pr1 O2 2.508(11) . ?
Pr1 O4 2.510(11) . ?
Pr1 O7 2.528(10) . ?
Pr1 O1 2.534(11) . ?
Pr1 N3 2.650(11) . ?
Pr1 N2 2.679(13) . ?
O6 C20 1.258(19) . ?
O4 C10 1.238(19) . ?
F1 C7 1.32(2) . ?
O7 N5 1.281(15) . ?
N3 C22 1.312(18) . ?
N3 C23 1.386(19) . ?
N2 C6 1.305(19) . ?
N2 C5 1.409(18) . ?
N5 C26 1.349(19) . ?
N5 C32 1.48(2) . ?
F2 C7 1.327(19) . ?
O5 C18 1.26(2) . ?
F9 C17 1.32(2) . ?
F6 C11 1.320(19) . ?
N6 O8 1.261(16) . ?
N6 C26 1.341(19) . ?
N6 C29 1.518(19) . ?
F15 C12 1.33(2) . ?
N4 C22 1.346(18) . ?
N4 C24 1.404(19) . ?
N4 C25 1.447(18) . ?
F13 C12 1.32(2) . ?
C18 C19 1.36(2) . ?
C18 C17 1.546(15) . ?
F3 C7 1.316(19) . ?
F4 C11 1.32(2) . ?
C26 C27 1.48(2) . ?
F11 C21 1.32(2) . ?
C22 H22 0.9500 . ?
C24 C23 1.32(2) . ?
C24 H24 0.9500 . ?
F5 C11 1.34(2) . ?
F7 C17 1.31(2) . ?
C1 C27 1.38(2) 6_556 ?
C1 C2 1.40(2) . ?
C1 H1 0.9500 . ?
C11 C10 1.546(15) . ?
C2 C3 1.38(2) . ?
C2 N1 1.425(19) . ?
C13 O1 1.24(2) . ?
C13 C14 1.40(2) . ?
C13 C12 1.555(15) . ?
F8 C17 1.31(2) . ?
C32 C33 1.51(2) . ?
C32 C34 1.53(2) . ?
C32 C29 1.54(2) . ?
O3 C8 1.243(18) . ?
C6 N1 1.326(19) . ?
C6 H6 0.9500 . ?
C14 C15 1.36(2) . ?
C14 H14 0.9500 . ?
C15 O2 1.248(19) . ?
C15 C16 1.546(15) . ?
C19 C20 1.37(2) . ?
C19 H19 0.9500 . ?
C4 C5 1.30(2) . ?
C4 N1 1.380(19) . ?
C4 H4 0.9500 . ?
F14 C12 1.31(2) . ?
C8 C9 1.40(2) . ?
C8 C7 1.552(15) . ?
C27 C28 1.42(2) . ?
C25 C3 1.38(2) 4_545 ?
C25 C28 1.39(2) 7_655 ?
C10 C9 1.40(2) . ?
C5 H5 0.9500 . ?
C29 C30 1.51(2) . ?
C29 C31 1.53(2) . ?
C34 H34A 0.9800 . ?
C34 H34B 0.9800 . ?
C34 H34C 0.9800 . ?
C31 H31A 0.9800 . ?
C31 H31B 0.9800 . ?
C31 H31C 0.9800 . ?
C30 H30A 0.9800 . ?
C30 H30B 0.9800 . ?
C30 H30C 0.9800 . ?
C9 H9 0.9500 . ?
C23 H23 0.9500 . ?
C28 H28 0.9500 . ?
C33 H33A 0.9800 . ?
C33 H33B 0.9800 . ?
C33 H33C 0.9800 . ?
C3 H3 0.9500 . ?
C20 C21 1.559(15) . ?
C21 F10 1.331(19) . ?
C21 F12 1.343(19) . ?
F16 C16 1.32(2) . ?
F18 C16 1.32(2) . ?
F17 C16 1.30(2) . ?

loop_
_geom_torsion_atom_site_label_1
_geom_torsion_atom_site_label_2
_geom_torsion_atom_site_label_3
_geom_torsion_atom_site_label_4
_geom_torsion
_geom_torsion_site_symmetry_1
_geom_torsion_site_symmetry_2
_geom_torsion_site_symmetry_3
_geom_torsion_site_symmetry_4
_geom_torsion_publ_flag
Pr1 O7 N5 C26 81(2) . . . . ?
Pr1 O7 N5 C32 -112.5(17) . . . . ?
Pr1 O5 C18 C19 -17(3) . . . . ?
Pr1 O5 C18 C17 160.6(11) . . . . ?
O8 N6 C26 N5 -176.2(14) . . . . ?
C29 N6 C26 N5 10.2(18) . . . . ?
O8 N6 C26 C27 1(2) . . . . ?
C29 N6 C26 C27 -172.9(14) . . . . ?
O7 N5 C26 N6 175.3(13) . . . . ?
C32 N5 C26 N6 7.8(17) . . . . ?
O7 N5 C26 C27 -2(2) . . . . ?
C32 N5 C26 C27 -169.0(14) . . . . ?
C23 N3 C22 N4 1.1(17) . . . . ?
Pr1 N3 C22 N4 -178.6(9) . . . . ?
C24 N4 C22 N3 0.3(18) . . . . ?
C25 N4 C22 N3 177.9(13) . . . . ?
C22 N4 C24 C23 -1.5(17) . . . . ?
C25 N4 C24 C23 -179.1(14) . . . . ?
C27 C1 C2 C3 0(2) 6_556 . . . ?
C27 C1 C2 N1 175.8(14) 6_556 . . . ?
O7 N5 C32 C33 46.7(18) . . . . ?
C26 N5 C32 C33 -144.8(13) . . . . ?
O7 N5 C32 C34 -71.5(16) . . . . ?
C26 N5 C32 C34 97.0(15) . . . . ?
O7 N5 C32 C29 170.1(12) . . . . ?
C26 N5 C32 C29 -21.4(16) . . . . ?
C5 N2 C6 N1 1.8(18) . . . . ?
Pr1 N2 C6 N1 162.1(10) . . . . ?
O1 C13 C14 C15 2(3) . . . . ?
C12 C13 C14 C15 -174.8(19) . . . . ?
C13 C14 C15 O2 -6(3) . . . . ?
C13 C14 C15 C16 171.7(18) . . . . ?
O5 C18 C19 C20 -2(3) . . . . ?
C17 C18 C19 C20 179.8(16) . . . . ?
Pr1 O3 C8 C9 -7(3) . . . . ?
Pr1 O3 C8 C7 171.1(10) . . . . ?
N6 C26 C27 C1 37(2) . . . 6_656 ?
N5 C26 C27 C1 -146.4(16) . . . 6_656 ?
N6 C26 C27 C28 -139.4(15) . . . . ?
N5 C26 C27 C28 37(2) . . . . ?
C22 N4 C25 C3 29(2) . . . 4_545 ?
C24 N4 C25 C3 -153.9(15) . . . 4_545 ?
C22 N4 C25 C28 -153.1(14) . . . 7_655 ?
C24 N4 C25 C28 24(2) . . . 7_655 ?
Pr1 O4 C10 C9 28(3) . . . . ?
Pr1 O4 C10 C11 -151.7(11) . . . . ?
F6 C11 C10 O4 -30(2) . . . . ?
F4 C11 C10 O4 89.9(18) . . . . ?
F5 C11 C10 O4 -151.4(15) . . . . ?
F6 C11 C10 C9 150.1(15) . . . . ?
F4 C11 C10 C9 -89.5(19) . . . . ?
F5 C11 C10 C9 29(2) . . . . ?
O3 C8 C7 F3 -176.5(14) . . . . ?
C9 C8 C7 F3 1(2) . . . . ?
O3 C8 C7 F1 -55.4(19) . . . . ?
C9 C8 C7 F1 122.5(16) . . . . ?
O3 C8 C7 F2 62.7(19) . . . . ?
C9 C8 C7 F2 -119.3(16) . . . . ?
N1 C4 C5 N2 -0.4(18) . . . . ?
C6 N2 C5 C4 -0.8(18) . . . . ?
Pr1 N2 C5 C4 -159.6(11) . . . . ?
O8 N6 C29 C30 -76.0(18) . . . . ?
C26 N6 C29 C30 98.0(15) . . . . ?
O8 N6 C29 C31 40.8(19) . . . . ?
C26 N6 C29 C31 -145.2(14) . . . . ?
O8 N6 C29 C32 163.6(14) . . . . ?
C26 N6 C29 C32 -22.4(16) . . . . ?
N5 C32 C29 C30 -88.1(16) . . . . ?
C33 C32 C29 C30 33(2) . . . . ?
C34 C32 C29 C30 159.2(14) . . . . ?
N5 C32 C29 N6 24.6(14) . . . . ?
C33 C32 C29 N6 145.5(14) . . . . ?
C34 C32 C29 N6 -88.1(15) . . . . ?
N5 C32 C29 C31 140.9(13) . . . . ?
C33 C32 C29 C31 -98.3(17) . . . . ?
C34 C32 C29 C31 28.1(19) . . . . ?
O5 C18 C17 F7 -21(2) . . . . ?
C19 C18 C17 F7 157.7(17) . . . . ?
O5 C18 C17 F8 -142.5(16) . . . . ?
C19 C18 C17 F8 36(2) . . . . ?
O5 C18 C17 F9 98.0(19) . . . . ?
C19 C18 C17 F9 -84(2) . . . . ?
O1 C13 C12 F14 -176.4(17) . . . . ?
C14 C13 C12 F14 1(3) . . . . ?
O1 C13 C12 F13 60(2) . . . . ?
C14 C13 C12 F13 -123.2(18) . . . . ?
O1 C13 C12 F15 -55(2) . . . . ?
C14 C13 C12 F15 121.6(19) . . . . ?
O4 C10 C9 C8 -7(3) . . . . ?
C11 C10 C9 C8 172.9(15) . . . . ?
O3 C8 C9 C10 -4(3) . . . . ?
C7 C8 C9 C10 178.4(15) . . . . ?
N4 C24 C23 N3 2.2(18) . . . . ?
C22 N3 C23 C24 -2.1(18) . . . . ?
Pr1 N3 C23 C24 177.5(10) . . . . ?
C1 C27 C28 C25 0(2) 6_656 . . 7_665 ?
C26 C27 C28 C25 176.9(13) . . . 7_665 ?
C1 C2 C3 C25 -3(2) . . . 4 ?
N1 C2 C3 C25 -178.4(14) . . . 4 ?
C14 C13 O1 Pr1 -1(3) . . . . ?
C12 C13 O1 Pr1 176.2(11) . . . . ?
C14 C15 O2 Pr1 10(3) . . . . ?
C16 C15 O2 Pr1 -168.4(11) . . . . ?
N2 C6 N1 C4 -2.1(18) . . . . ?
N2 C6 N1 C2 179.9(14) . . . . ?
C5 C4 N1 C6 1.5(18) . . . . ?
C5 C4 N1 C2 179.4(15) . . . . ?
C3 C2 N1 C6 140.5(16) . . . . ?
C1 C2 N1 C6 -35(2) . . . . ?
C3 C2 N1 C4 -37(2) . . . . ?
C1 C2 N1 C4 147.2(15) . . . . ?
Pr1 O6 C20 C19 20(3) . . . . ?
Pr1 O6 C20 C21 -160.8(10) . . . . ?
C18 C19 C20 O6 1(3) . . . . ?
C18 C19 C20 C21 -178.6(16) . . . . ?
O6 C20 C21 F11 -40.6(19) . . . . ?
C19 C20 C21 F11 138.8(16) . . . . ?
O6 C20 C21 F10 77.2(18) . . . . ?
C19 C20 C21 F10 -103.5(18) . . . . ?
O6 C20 C21 F12 -163.2(14) . . . . ?
C19 C20 C21 F12 16(2) . . . . ?
O2 C15 C16 F17 -15(2) . . . . ?
C14 C15 C16 F17 167.2(17) . . . . ?
O2 C15 C16 F18 105.2(19) . . . . ?
C14 C15 C16 F18 -73(2) . . . . ?
O2 C15 C16 F16 -136.3(17) . . . . ?
C14 C15 C16 F16 45(2) . . . . ?
